data_7116854
loop_
_publ_author_name
'Ralf Kather'
'Tomas Svoboda'
'Maren Wehrhahn'
'Elena Rychagova'
'Enno Lork'
'Libor Dostal'
'Sergey Ketkov'
'Jens Beckmann'

_publ_section_title
;
 Lewis-acid induced disaggregation of dimeric arylantimony oxides
;
_journal_name_full Chem.Commun.
_journal_page_first 5932
_journal_paper_doi 10.1039/C5cc00738K
_journal_volume 51
_journal_year 2015
_chemical_formula_sum 'C30 H19 B F15 N2 O Sb'
_chemical_formula_weight 841.03
_chemical_name_systematic
; 
 ? 
;
_space_group_IT_number 2
_symmetry_cell_setting triclinic
_symmetry_space_group_name_Hall '-P 1'
_symmetry_space_group_name_H-M 'P -1'
_atom_sites_solution_hydrogens geom
_atom_sites_solution_primary direct
_atom_sites_solution_secondary difmap
_audit_creation_method SHELXL-97
_audit_update_record
;
2015-01-26 deposited with the CCDC.
2015-02-22 downloaded from the CCDC.
;
_cell_angle_alpha 84.080(10)
_cell_angle_beta 87.260(10)
_cell_angle_gamma 77.49(2)
_cell_formula_units_Z 2
_cell_length_a 9.814(2)
_cell_length_b 10.784(2)
_cell_length_c 16.680(2)
_cell_measurement_reflns_used 57
_cell_measurement_temperature 173(2)
_cell_measurement_theta_max 25.201
_cell_measurement_theta_min 4.759
_cell_volume 1713.6(5)
_computing_cell_refinement 'Siemens XSCANS'
_computing_data_collection 'Siemens XSCANS'
_computing_data_reduction 'Siemens XSCANS'
_computing_molecular_graphics 'Siemens SHELXTL'
_computing_publication_material 'Siemens SHELXTL'
_computing_structure_refinement 'Siemens SHELXTL'
_computing_structure_solution 'Siemens SHELXTL'
_diffrn_ambient_temperature 173(2)
_diffrn_measured_fraction_theta_full 0.998
_diffrn_measured_fraction_theta_max 0.998
_diffrn_measurement_device_type 'Siemens P4'
_diffrn_measurement_method '2\q/\w scans'
_diffrn_radiation_monochromator graphite
_diffrn_radiation_source 'sealed tube'
_diffrn_radiation_type MoK\a
_diffrn_radiation_wavelength 0.71073
_diffrn_reflns_av_R_equivalents 0.0000
_diffrn_reflns_av_sigmaI/netI 0.0395
_diffrn_reflns_limit_h_max 12
_diffrn_reflns_limit_h_min -12
_diffrn_reflns_limit_k_max 13
_diffrn_reflns_limit_k_min -13
_diffrn_reflns_limit_l_max 21
_diffrn_reflns_limit_l_min 0
_diffrn_reflns_number 7845
_diffrn_reflns_theta_full 27.50
_diffrn_reflns_theta_max 27.50
_diffrn_reflns_theta_min 2.56
_diffrn_standards_interval_count 197
_diffrn_standards_number 3
_exptl_absorpt_coefficient_mu 0.914
_exptl_absorpt_correction_T_max 1.0000
_exptl_absorpt_correction_T_min 0.6420
_exptl_absorpt_correction_type refdelf
_exptl_absorpt_process_details 'Walker, N. & Stuart, D (1983) Acta. Cryst. A39, 158-166'
_exptl_crystal_colour colourless
_exptl_crystal_density_diffrn 1.630
_exptl_crystal_density_method 'not measured'
_exptl_crystal_description block
_exptl_crystal_F_000 824
_exptl_crystal_size_max 1.0
_exptl_crystal_size_mid 0.8
_exptl_crystal_size_min 0.6
_refine_diff_density_max 0.460
_refine_diff_density_min -0.760
_refine_diff_density_rms 0.078
_refine_ls_extinction_method none
_refine_ls_goodness_of_fit_ref 1.064
_refine_ls_hydrogen_treatment constr
_refine_ls_matrix_type full
_refine_ls_number_parameters 455
_refine_ls_number_reflns 7845
_refine_ls_number_restraints 0
_refine_ls_restrained_S_all 1.064
_refine_ls_R_factor_all 0.0336
_refine_ls_R_factor_gt 0.0302
_refine_ls_shift/su_max 0.002
_refine_ls_shift/su_mean 0.000
_refine_ls_structure_factor_coef Fsqd
_refine_ls_weighting_details 'calc w=1/[\s^2^(Fo^2^)+(0.0378P)^2^+1.1720P] where P=(Fo^2^+2Fc^2^)/3'
_refine_ls_weighting_scheme calc
_refine_ls_wR_factor_gt 0.0813
_refine_ls_wR_factor_ref 0.0829
_reflns_number_gt 7237
_reflns_number_total 7845
_reflns_threshold_expression >2sigma(I)
_cod_data_source_file c5cc00738k2.cif
_cod_data_source_block shelxl_2
_cod_original_sg_symbol_H-M P-1
_cod_database_code 7116854

loop_
_symmetry_equiv_pos_as_xyz
'x, y, z'
'-x, -y, -z'

loop_
_atom_site_label
_atom_site_type_symbol
_atom_site_fract_x
_atom_site_fract_y
_atom_site_fract_z
_atom_site_U_iso_or_equiv
_atom_site_adp_type
_atom_site_occupancy
_atom_site_symmetry_multiplicity
_atom_site_calc_flag
_atom_site_refinement_flags
C1 C 0.6352(3) 0.4384(3) 0.86591(16) 0.0334(5) Uani 1 1 d .
H1A H 0.7201 0.4392 0.8932 0.040 Uiso 1 1 calc R
H1B H 0.5948 0.3700 0.8925 0.040 Uiso 1 1 calc R
C2 C 0.2471(3) 0.7507(2) 0.73534(17) 0.0315(5) Uani 1 1 d .
H2A H 0.1592 0.8054 0.7499 0.038 Uiso 1 1 calc R
H2B H 0.2926 0.7970 0.6930 0.038 Uiso 1 1 calc R
C3 C 0.7624(3) 0.4979(3) 0.7443(2) 0.0424(7) Uani 1 1 d .
H3A H 0.8493 0.4764 0.7719 0.064 Uiso 1 1 calc R
H3B H 0.7196 0.5858 0.7491 0.064 Uiso 1 1 calc R
H3C H 0.7795 0.4846 0.6883 0.064 Uiso 1 1 calc R
C4 C 0.7329(3) 0.2817(2) 0.7705(2) 0.0382(6) Uani 1 1 d .
H4A H 0.7509 0.2713 0.7142 0.057 Uiso 1 1 calc R
H4B H 0.6707 0.2284 0.7921 0.057 Uiso 1 1 calc R
H4C H 0.8191 0.2579 0.7986 0.057 Uiso 1 1 calc R
C5 C 0.1747(4) 0.6577(3) 0.6215(2) 0.0503(8) Uani 1 1 d .
H5A H 0.1610 0.5800 0.6029 0.076 Uiso 1 1 calc R
H5B H 0.2445 0.6892 0.5881 0.076 Uiso 1 1 calc R
H5C H 0.0885 0.7201 0.6188 0.076 Uiso 1 1 calc R
C6 C 0.1159(3) 0.5842(3) 0.7591(2) 0.0436(7) Uani 1 1 d .
H6A H 0.1489 0.5672 0.8132 0.065 Uiso 1 1 calc R
H6B H 0.1003 0.5070 0.7408 0.065 Uiso 1 1 calc R
H6C H 0.0300 0.6470 0.7579 0.065 Uiso 1 1 calc R
C10 C 0.2030(2) 0.2200(2) 0.82336(13) 0.0240(4) Uani 1 1 d .
C11 C 0.1324(2) 0.1233(2) 0.81526(15) 0.0273(5) Uani 1 1 d .
C12 C 0.0314(3) 0.0904(3) 0.86818(18) 0.0359(6) Uani 1 1 d .
C13 C -0.0042(3) 0.1561(3) 0.93537(18) 0.0433(7) Uani 1 1 d .
C14 C 0.0624(3) 0.2514(3) 0.94813(16) 0.0417(7) Uani 1 1 d .
C15 C 0.1646(3) 0.2815(3) 0.89264(15) 0.0311(5) Uani 1 1 d .
C20 C 0.4487(2) 0.1045(2) 0.77414(14) 0.0220(4) Uani 1 1 d .
C21 C 0.4906(2) 0.0070(2) 0.72448(15) 0.0264(4) Uani 1 1 d .
C22 C 0.5955(3) -0.0995(2) 0.74225(17) 0.0328(5) Uani 1 1 d .
C23 C 0.6618(3) -0.1157(2) 0.81473(18) 0.0342(6) Uani 1 1 d .
C24 C 0.6199(3) -0.0258(2) 0.86889(16) 0.0309(5) Uani 1 1 d .
C25 C 0.5155(2) 0.0795(2) 0.84768(14) 0.0249(4) Uani 1 1 d .
C30 C 0.2784(2) 0.2679(2) 0.66271(13) 0.0215(4) Uani 1 1 d .
C31 C 0.3768(2) 0.2687(2) 0.59933(14) 0.0267(5) Uani 1 1 d .
C32 C 0.3448(3) 0.2963(3) 0.51889(15) 0.0334(5) Uani 1 1 d .
C33 C 0.2071(3) 0.3266(3) 0.49726(15) 0.0360(6) Uani 1 1 d .
C34 C 0.1044(3) 0.3298(2) 0.55659(15) 0.0308(5) Uani 1 1 d .
C35 C 0.1419(2) 0.3010(2) 0.63664(14) 0.0242(4) Uani 1 1 d .
C40 C 0.4398(2) 0.6025(2) 0.80842(14) 0.0230(4) Uani 1 1 d .
C41 C 0.5340(2) 0.5639(2) 0.87078(15) 0.0277(5) Uani 1 1 d .
C42 C 0.5251(3) 0.6411(3) 0.93410(16) 0.0357(6) Uani 1 1 d .
H42 H 0.5872 0.6175 0.9762 0.043 Uiso 1 1 calc R
C43 C 0.4237(3) 0.7530(3) 0.93408(16) 0.0378(6) Uani 1 1 d .
H43 H 0.4182 0.8035 0.9766 0.045 Uiso 1 1 calc R
C44 C 0.3299(3) 0.7912(2) 0.87157(16) 0.0313(5) Uani 1 1 d .
H44 H 0.2623 0.8663 0.8723 0.038 Uiso 1 1 calc R
C45 C 0.3388(2) 0.7156(2) 0.80800(14) 0.0245(4) Uani 1 1 d .
B1 B 0.3301(2) 0.2415(2) 0.75762(14) 0.0199(4) Uani 1 1 d .
N1 N 0.6684(2) 0.41612(19) 0.78041(14) 0.0289(4) Uani 1 1 d .
N2 N 0.2210(2) 0.63243(19) 0.70575(14) 0.0309(4) Uani 1 1 d .
O1 O 0.38795(16) 0.34931(15) 0.77720(10) 0.0240(3) Uani 1 1 d .
F11 F 0.16170(15) 0.05528(14) 0.75024(9) 0.0331(3) Uani 1 1 d .
F12 F -0.03469(18) -0.00226(18) 0.85426(13) 0.0524(5) Uani 1 1 d .
F13 F -0.1052(2) 0.1283(2) 0.98694(13) 0.0648(6) Uani 1 1 d .
F14 F 0.0304(2) 0.3160(2) 1.01340(12) 0.0654(6) Uani 1 1 d .
F15 F 0.22551(18) 0.37548(17) 0.91140(10) 0.0427(4) Uani 1 1 d .
F21 F 0.43039(17) 0.01098(14) 0.65236(9) 0.0347(3) Uani 1 1 d .
F22 F 0.6323(2) -0.18854(16) 0.68962(11) 0.0483(4) Uani 1 1 d .
F23 F 0.76379(18) -0.21836(16) 0.83258(13) 0.0507(5) Uani 1 1 d .
F24 F 0.67915(18) -0.04143(17) 0.94106(11) 0.0437(4) Uani 1 1 d .
F25 F 0.47896(16) 0.16362(14) 0.90404(9) 0.0327(3) Uani 1 1 d .
F31 F 0.51434(14) 0.23969(14) 0.61584(9) 0.0315(3) Uani 1 1 d .
F32 F 0.4458(2) 0.2938(2) 0.46142(10) 0.0494(4) Uani 1 1 d .
F33 F 0.1717(2) 0.3526(2) 0.41959(10) 0.0538(5) Uani 1 1 d .
F34 F -0.03076(18) 0.36081(18) 0.53719(11) 0.0455(4) Uani 1 1 d .
F35 F 0.03294(14) 0.30837(15) 0.69002(9) 0.0316(3) Uani 1 1 d .
Sb1 Sb 0.451066(15) 0.486202(13) 0.713630(9) 0.02250(5) Uani 1 1 d .

loop_
_atom_site_aniso_label
_atom_site_aniso_U_11
_atom_site_aniso_U_22
_atom_site_aniso_U_33
_atom_site_aniso_U_23
_atom_site_aniso_U_13
_atom_site_aniso_U_12
C1 0.0271(12) 0.0337(13) 0.0384(14) 0.0047(10) -0.0097(10) -0.0060(10)
C2 0.0317(12) 0.0194(11) 0.0433(14) -0.0034(10) -0.0113(10) -0.0028(9)
C3 0.0289(13) 0.0267(13) 0.070(2) 0.0025(13) 0.0142(13) -0.0081(10)
C4 0.0248(12) 0.0244(12) 0.0623(18) 0.0027(12) 0.0032(11) -0.0026(9)
C5 0.062(2) 0.0339(14) 0.0552(19) -0.0031(13) -0.0362(16) -0.0027(13)
C6 0.0240(12) 0.0309(13) 0.077(2) -0.0102(14) -0.0038(13) -0.0055(10)
C10 0.0215(10) 0.0270(11) 0.0217(10) 0.0004(8) -0.0005(8) -0.0028(8)
C11 0.0226(10) 0.0282(11) 0.0285(11) 0.0041(9) -0.0013(9) -0.0030(9)
C12 0.0242(11) 0.0346(13) 0.0445(15) 0.0118(11) 0.0003(10) -0.0042(10)
C13 0.0276(13) 0.0537(18) 0.0403(15) 0.0133(13) 0.0117(11) -0.0016(12)
C14 0.0378(14) 0.0519(17) 0.0270(13) -0.0012(12) 0.0086(11) 0.0056(12)
C15 0.0312(12) 0.0342(13) 0.0252(11) -0.0032(10) -0.0004(9) -0.0009(10)
C20 0.0206(10) 0.0206(10) 0.0254(10) -0.0002(8) 0.0005(8) -0.0065(8)
C21 0.0286(11) 0.0222(10) 0.0279(11) -0.0011(9) -0.0010(9) -0.0050(9)
C22 0.0338(13) 0.0207(11) 0.0412(14) -0.0035(10) 0.0047(10) -0.0011(9)
C23 0.0275(12) 0.0223(11) 0.0487(15) 0.0075(10) -0.0045(10) -0.0008(9)
C24 0.0281(11) 0.0280(12) 0.0360(13) 0.0095(10) -0.0097(10) -0.0082(9)
C25 0.0258(11) 0.0223(10) 0.0274(11) -0.0001(8) -0.0018(8) -0.0079(8)
C30 0.0254(10) 0.0180(9) 0.0206(10) 0.0002(8) -0.0020(8) -0.0043(8)
C31 0.0303(11) 0.0236(11) 0.0264(11) -0.0034(9) 0.0007(9) -0.0056(9)
C32 0.0442(14) 0.0332(13) 0.0228(11) -0.0027(10) 0.0062(10) -0.0096(11)
C33 0.0541(16) 0.0325(13) 0.0203(11) 0.0017(9) -0.0091(10) -0.0071(11)
C34 0.0340(12) 0.0269(11) 0.0304(12) 0.0009(9) -0.0116(10) -0.0032(9)
C35 0.0278(11) 0.0205(10) 0.0236(11) -0.0001(8) -0.0016(8) -0.0043(8)
C40 0.0204(10) 0.0238(10) 0.0254(10) -0.0014(8) -0.0014(8) -0.0064(8)
C41 0.0253(11) 0.0303(12) 0.0288(12) 0.0022(9) -0.0034(9) -0.0108(9)
C42 0.0415(14) 0.0427(15) 0.0262(12) -0.0001(11) -0.0090(10) -0.0160(12)
C43 0.0522(16) 0.0385(14) 0.0267(12) -0.0079(11) -0.0005(11) -0.0162(12)
C44 0.0359(13) 0.0271(12) 0.0321(12) -0.0078(10) 0.0038(10) -0.0080(10)
C45 0.0237(10) 0.0213(10) 0.0299(11) -0.0041(9) -0.0013(8) -0.0070(8)
B1 0.0186(10) 0.0209(11) 0.0198(11) -0.0006(8) 0.0002(8) -0.0039(8)
N1 0.0185(9) 0.0228(9) 0.0433(12) 0.0038(8) 0.0017(8) -0.0038(7)
N2 0.0284(10) 0.0212(9) 0.0429(12) -0.0039(8) -0.0153(9) -0.0018(8)
O1 0.0273(8) 0.0205(7) 0.0250(8) -0.0010(6) -0.0028(6) -0.0068(6)
F11 0.0351(8) 0.0287(7) 0.0380(8) -0.0043(6) -0.0001(6) -0.0120(6)
F12 0.0364(9) 0.0482(10) 0.0739(13) 0.0121(9) 0.0034(8) -0.0215(8)
F13 0.0451(10) 0.0776(15) 0.0610(13) 0.0171(11) 0.0281(9) -0.0067(10)
F14 0.0713(14) 0.0844(16) 0.0339(10) -0.0161(10) 0.0208(9) -0.0019(11)
F15 0.0483(9) 0.0488(10) 0.0333(8) -0.0182(7) 0.0034(7) -0.0095(8)
F21 0.0469(9) 0.0272(7) 0.0296(7) -0.0089(6) -0.0072(6) -0.0025(6)
F22 0.0608(11) 0.0261(8) 0.0512(10) -0.0104(7) 0.0042(8) 0.0076(7)
F23 0.0379(9) 0.0321(9) 0.0725(13) 0.0068(8) -0.0100(8) 0.0099(7)
F24 0.0438(9) 0.0423(9) 0.0436(9) 0.0098(7) -0.0231(7) -0.0074(7)
F25 0.0412(8) 0.0316(8) 0.0260(7) -0.0043(6) -0.0099(6) -0.0064(6)
F31 0.0250(7) 0.0358(8) 0.0325(7) -0.0043(6) 0.0052(5) -0.0048(6)
F32 0.0573(11) 0.0648(12) 0.0264(8) -0.0036(8) 0.0141(7) -0.0172(9)
F33 0.0724(13) 0.0661(12) 0.0208(8) 0.0059(8) -0.0129(8) -0.0119(10)
F34 0.0396(9) 0.0527(10) 0.0420(9) 0.0023(8) -0.0221(7) -0.0035(7)
F35 0.0213(6) 0.0390(8) 0.0322(7) 0.0004(6) -0.0018(5) -0.0027(6)
Sb1 0.02608(8) 0.01849(8) 0.02212(8) -0.00072(5) -0.00104(5) -0.00344(5)

loop_
_atom_type_symbol
_atom_type_description
_atom_type_scat_dispersion_real
_atom_type_scat_dispersion_imag
_atom_type_scat_source
C C 0.0033 0.0016 'International Tables Vol C Tables 4.2.6.8 and 6.1.1.4'
H H 0.0000 0.0000 'International Tables Vol C Tables 4.2.6.8 and 6.1.1.4'
B B 0.0013 0.0007 'International Tables Vol C Tables 4.2.6.8 and 6.1.1.4'
N N 0.0061 0.0033 'International Tables Vol C Tables 4.2.6.8 and 6.1.1.4'
O O 0.0106 0.0060 'International Tables Vol C Tables 4.2.6.8 and 6.1.1.4'
F F 0.0171 0.0103 'International Tables Vol C Tables 4.2.6.8 and 6.1.1.4'
Sb Sb -0.5866 1.5461 'International Tables Vol C Tables 4.2.6.8 and 6.1.1.4'

loop_
_geom_angle_atom_site_label_1
_geom_angle_atom_site_label_2
_geom_angle_atom_site_label_3
_geom_angle
N1 C1 C41 109.7(2)
N2 C2 C45 109.48(19)
C15 C10 C11 113.5(2)
C15 C10 B1 126.9(2)
C11 C10 B1 119.3(2)
F11 C11 C12 115.7(2)
F11 C11 C10 119.1(2)
C12 C11 C10 125.1(2)
F12 C12 C11 121.1(3)
F12 C12 C13 120.0(2)
C11 C12 C13 118.8(3)
F13 C13 C14 120.5(3)
F13 C13 C12 120.1(3)
C14 C13 C12 119.4(2)
F14 C14 C13 120.5(3)
F14 C14 C15 119.7(3)
C13 C14 C15 119.8(3)
F15 C15 C10 121.5(2)
F15 C15 C14 115.1(2)
C10 C15 C14 123.3(3)
C21 C20 C25 112.8(2)
C21 C20 B1 129.0(2)
C25 C20 B1 118.15(19)
F21 C21 C22 114.6(2)
F21 C21 C20 121.2(2)
C22 C21 C20 124.3(2)
F22 C22 C23 119.6(2)
F22 C22 C21 120.5(2)
C23 C22 C21 119.8(2)
F23 C23 C24 120.7(2)
F23 C23 C22 120.4(3)
C24 C23 C22 118.8(2)
F24 C24 C23 120.1(2)
F24 C24 C25 121.0(2)
C23 C24 C25 118.9(2)
F25 C25 C24 115.7(2)
F25 C25 C20 119.2(2)
C24 C25 C20 125.1(2)
C35 C30 C31 112.7(2)
C35 C30 B1 126.97(19)
C31 C30 B1 120.07(19)
F31 C31 C32 116.0(2)
F31 C31 C30 119.3(2)
C32 C31 C30 124.7(2)
F32 C32 C33 119.5(2)
F32 C32 C31 121.1(2)
C33 C32 C31 119.4(2)
F33 C33 C34 119.7(3)
F33 C33 C32 121.2(3)
C34 C33 C32 119.1(2)
F34 C34 C33 120.3(2)
F34 C34 C35 120.4(2)
C33 C34 C35 119.4(2)
F35 C35 C34 114.5(2)
F35 C35 C30 120.8(2)
C34 C35 C30 124.7(2)
C45 C40 C41 121.5(2)
C45 C40 Sb1 119.71(16)
C41 C40 Sb1 118.78(17)
C40 C41 C42 118.5(2)
C40 C41 C1 116.7(2)
C42 C41 C1 124.8(2)
C43 C42 C41 120.0(2)
C42 C43 C44 121.3(2)
C45 C44 C43 119.2(2)
C44 C45 C40 119.6(2)
C44 C45 C2 123.7(2)
C40 C45 C2 116.7(2)
O1 B1 C10 109.84(18)
O1 B1 C30 109.03(17)
C10 B1 C30 113.08(17)
O1 B1 C20 110.10(17)
C10 B1 C20 102.35(17)
C30 B1 C20 112.29(17)
C4 N1 C3 109.1(2)
C4 N1 C1 112.3(2)
C3 N1 C1 110.8(2)
C4 N1 Sb1 112.56(17)
C3 N1 Sb1 106.83(17)
C1 N1 Sb1 105.12(13)
C6 N2 C5 111.0(2)
C6 N2 C2 109.3(2)
C5 N2 C2 110.5(2)
C6 N2 Sb1 111.97(16)
C5 N2 Sb1 110.53(18)
C2 N2 Sb1 103.25(14)
B1 O1 Sb1 133.95(14)
O1 Sb1 C40 95.62(8)
O1 Sb1 N1 87.28(7)
C40 Sb1 N1 74.40(8)
O1 Sb1 N2 95.78(7)
C40 Sb1 N2 73.83(8)
N1 Sb1 N2 148.23(7)

loop_
_geom_bond_atom_site_label_1
_geom_bond_atom_site_label_2
_geom_bond_distance
C1 N1 1.480(4)
C1 C41 1.502(4)
C2 N2 1.490(3)
C2 C45 1.511(3)
C3 N1 1.478(3)
C4 N1 1.473(3)
C5 N2 1.478(4)
C6 N2 1.475(4)
C10 C15 1.388(3)
C10 C11 1.391(3)
C10 B1 1.660(3)
C11 F11 1.356(3)
C11 C12 1.376(3)
C12 F12 1.348(3)
C12 C13 1.378(4)
C13 F13 1.344(3)
C13 C14 1.370(5)
C14 F14 1.341(3)
C14 C15 1.400(4)
C15 F15 1.352(3)
C20 C21 1.385(3)
C20 C25 1.393(3)
C20 B1 1.678(3)
C21 F21 1.358(3)
C21 C22 1.383(3)
C22 F22 1.348(3)
C22 C23 1.378(4)
C23 F23 1.340(3)
C23 C24 1.378(4)
C24 F24 1.341(3)
C24 C25 1.383(3)
C25 F25 1.355(3)
C30 C35 1.388(3)
C30 C31 1.398(3)
C30 B1 1.663(3)
C31 F31 1.353(3)
C31 C32 1.380(3)
C32 F32 1.344(3)
C32 C33 1.376(4)
C33 F33 1.343(3)
C33 C34 1.376(4)
C34 F34 1.343(3)
C34 C35 1.388(3)
C35 F35 1.353(3)
C40 C45 1.395(3)
C40 C41 1.395(3)
C40 Sb1 2.102(2)
C41 C42 1.400(4)
C42 C43 1.388(4)
C43 C44 1.394(4)
C44 C45 1.391(3)
B1 O1 1.470(3)
N1 Sb1 2.391(2)
N2 Sb1 2.459(2)
O1 Sb1 1.9229(16)
